data_2100811
loop_
_publ_author_name
'Ichikawa, M.'
'Gustafsson, T.'
'Olovsson, I.'

_publ_section_title
;
 Structural study of the low-temperature phase transition in
 Cs~3~D(SeO~4~)~2~
;
_journal_issue 5
_journal_name_full 'Acta Crystallographica Section B'
_journal_page_first 633
_journal_page_last 639
_journal_paper_doi 10.1107/S0108768192004154
_journal_volume 48
_journal_year 1992
_chemical_formula_sum 'Cs3 D O8 Se2'
_chemical_formula_weight 686.7
_space_group_crystal_system monoclinic
_space_group_IT_number 11
_space_group_name_Hall '-P 2yb'
_space_group_name_H-M_alt 'P 1 21/m 1'
_cell_angle_alpha 90
_cell_angle_beta 112.22(3)
_cell_angle_gamma 90
_cell_formula_units_Z 2
_cell_length_a 10.7906(11)
_cell_length_b 6.3264(3)
_cell_length_c 8.367(2)
_cell_volume 528.76(18)
_diffrn_radiation_type Mo
_diffrn_radiation_wavelength 0.70930
_exptl_crystal_density_diffrn 4.312
_exptl_crystal_F_000 596
_cod_data_source_file ab0279.cif
_cod_data_source_block ab0279d
_cod_original_cell_volume 528.8(2)
_cod_original_formula_sum 'Cs3 D1 O8 Se2'
_cod_database_code 2100811

loop_
_space_group_symop_id
_space_group_symop_operation_xyz
1 x,y,z
2 -x,y+1/2,-z
3 -x,-y,-z
4 x,-y+1/2,z

loop_
_atom_site_label
_atom_site_fract_x
_atom_site_fract_y
_atom_site_fract_z
Cs(1) .25909(2) .25000 -.00105(2)
Cs(21) .44858(2) .25000 .60871(2)
Se(1) .67699(3) .25000 .23682(4)
O(11) .76588(13) .46352(19) .31393(18)
O(21) .6401(2) .25000 .0229(3)
O(31) .53877(19) .2500 .2726(3)
D .782(6) .25000 -.012(10)
Cs(22) .05256(2) .25000 -.60372(2)
Se(2) -.17527(3) .25000 -.23536(4)
O(12) -.26293(13) .46441(19) -.30645(18)
O(22) -.1360(2) .25000 -.0163(3)
O(32) -.03346(19) .25000 -.2603(3)
